data_4115955
loop_
_publ_author_name
'Josef Breu'
'Cornelius Kratzer'
'Hartmut Yersin'

_publ_contact_author
;
       Dr. Josef Breu
       Institut f\"ur Anorganische Chemie
       Universit\"at Regensburg
       D-93040 Regensburg
       Germany
;
_publ_contact_author_email Josef.Breu@chemie.uni-regensburg.de
_publ_contact_author_fax '(+) 49 941 943 4983'
_publ_contact_author_phone '(+) 49 941 943 4513'
_publ_section_title
;
 Crystal Engineering as a Tool for Directed Radiationless Energy Transfer
 in Layered {\L-[Ru(bpy)3]\D-[Os(bpy)3]}(PF6)4
;
_journal_name_full 'Journal of the American Chemical Society'
_journal_page_first 2548
_journal_page_last 2555
_journal_paper_doi 10.1021/ja993104m
_journal_volume 122
_journal_year 2000
_chemical_compound_source 'see text'
_chemical_formula_moiety 'C30 H24 N6 Ru, C30 H24 N6 Os, 4(F6 P)'
_chemical_formula_sum 'C60 H48 F24 N12 Os P4 Ru'
_chemical_formula_weight 1808.28
_chemical_name_systematic
;
\Lambda--Tris(2,2'-bibpyridyl)ruthenium(II) 
\Delta--Tris(2,2'-bibpyridyl)osmium(II) Tetra(hexafluorophosphate)
;
_space_group_IT_number 150
_symmetry_cell_setting trigonal
_symmetry_space_group_name_Hall 'P 3 2"'
_symmetry_space_group_name_H-M 'P 3 2 1'
_atom_sites_solution_hydrogens geom
_atom_sites_solution_primary direct
_atom_sites_solution_secondary difmap
_cell_angle_alpha 90
_cell_angle_beta 90
_cell_angle_gamma 120
_cell_formula_units_Z 1
_cell_length_a 10.7012(5)
_cell_length_b 10.7012(5)
_cell_length_c 16.3490(10)
_cell_measurement_reflns_used 5000
_cell_measurement_temperature 203
_cell_measurement_theta_max 29.9
_cell_measurement_theta_min 2.5
_cell_volume 1621.39(15)
_computing_molecular_graphics 'PLATON (Spek, 1990)'
_computing_publication_material 'PLATON (Spek, 1990)'
_computing_structure_refinement 'SHELXL-97 (Sheldrick, 1997)'
_computing_structure_solution 'SIR97 (Altomare, Cascarano, Giacovazzo & Guagliardi, 1993)'
_diffrn_ambient_temperature 203(2)
_diffrn_measured_fraction_theta_full 0.994
_diffrn_measured_fraction_theta_max 0.994
_diffrn_measurement_device_type 'STOE IPDS'
_diffrn_measurement_method rotation
_diffrn_radiation_monochromator graphite
_diffrn_radiation_source 'fine-focus sealed tube'
_diffrn_radiation_type 'Mo K\a'
_diffrn_radiation_wavelength 0.71069
_diffrn_reflns_av_R_equivalents 0.0575
_diffrn_reflns_av_sigmaI/netI 0.0459
_diffrn_reflns_limit_h_max 14
_diffrn_reflns_limit_h_min -14
_diffrn_reflns_limit_k_max 14
_diffrn_reflns_limit_k_min -14
_diffrn_reflns_limit_l_max 22
_diffrn_reflns_limit_l_min -22
_diffrn_reflns_number 25038
_diffrn_reflns_reduction_process
;
 ?
;
_diffrn_reflns_theta_full 29.86
_diffrn_reflns_theta_max 29.86
_diffrn_reflns_theta_min 2.53
_exptl_absorpt_coefficient_mu 2.41
_exptl_absorpt_correction_T_max 0.8414
_exptl_absorpt_correction_T_min 0.4934
_exptl_absorpt_correction_type numerical
_exptl_absorpt_process_details 'from crystal shape (FACEIT, Stoe, 1998)'
_exptl_crystal_colour 'dark blue'
_exptl_crystal_density_diffrn 1.852
_exptl_crystal_density_method 'Not Measured'
_exptl_crystal_description 'hexagonal prisma'
_exptl_crystal_F_000 888
_exptl_crystal_size_max 0.52
_exptl_crystal_size_mid 0.11
_exptl_crystal_size_min 0.10
_refine_diff_density_max 0.550
_refine_diff_density_min -0.564
_refine_diff_density_rms 0.080
_refine_ls_abs_structure_details 'Flack H.D. (1983), Acta Cryst. A39, 876-881'
_refine_ls_abs_structure_Flack -0.01(1)
_refine_ls_extinction_method none
_refine_ls_goodness_of_fit_ref 0.862
_refine_ls_hydrogen_treatment riding
_refine_ls_matrix_type full
_refine_ls_number_constraints 0
_refine_ls_number_parameters 155
_refine_ls_number_reflns 3116
_refine_ls_number_restraints 0
_refine_ls_restrained_S_all 0.862
_refine_ls_R_factor_all 0.0313
_refine_ls_R_factor_gt 0.0252
_refine_ls_shift/su_max 0.000
_refine_ls_shift/su_mean 0.000
_refine_ls_structure_factor_coef Fsqd
_refine_ls_weighting_details 'w=1/[\s^2^(Fo^2^)+(0.0260P)^2^+0.0000P] where P=(Fo^2^+2Fc^2^)/3'
_refine_ls_weighting_scheme calc
_refine_ls_wR_factor_gt 0.0470
_refine_ls_wR_factor_ref 0.0480
_reflns_number_gt 2682
_reflns_number_total 3116
_reflns_threshold_expression >2sigma(i)
_cod_data_source_file ja993104m_2.cif
_cod_data_source_block \b-{\L-[Ru(bpy)~3~]\D-[Os(bpy)~3~]}(PF~6~)~4~
_cod_depositor_comments
;
The following automatic conversions were performed:

'_refine_ls_weighting_scheme' value 'calc
w=1/[\s^2^(Fo^2^)+(0.0260P)^2^+0.0000P] where P=(Fo^2^+2Fc^2^)/3' was
changed to 'calc'. New tag '_refine_ls_weighting_details' was
created. The value of the new tag was set to
'w=1/[\s^2^(Fo^2^)+(0.0260P)^2^+0.0000P] where P=(Fo^2^+2Fc^2^)/3'.

Automatic conversion script
Id: cif_fix_values 3143 2015-03-26 13:38:13Z robertas 
;
_cod_database_code 4115955

loop_
_symmetry_equiv_pos_as_xyz
x,y,z
-y,x-y,z
-x+y,-x,z
y,x,-z
-x,-x+y,-z
x-y,-y,-z

loop_
_atom_site_aniso_label
_atom_site_aniso_U_11
_atom_site_aniso_U_22
_atom_site_aniso_U_33
_atom_site_aniso_U_23
_atom_site_aniso_U_13
_atom_site_aniso_U_12
Ru 0.0200(1) 0.0200(1) 0.0199(2) 0.0000 0.0000 0.0100(1)
N11 0.025(2) 0.0241(19) 0.0250(11) -0.0032(16) -0.0025(16) 0.0133(15)
C11 0.0271(16) 0.0249(15) 0.0252(18) 0.0010(13) 0.0008(13) 0.0140(13)
C12 0.0350(18) 0.0401(19) 0.042(2) -0.0047(17) 0.0013(16) 0.0241(16)
C13 0.048(2) 0.045(2) 0.040(2) -0.0065(17) 0.0037(17) 0.0326(17)
C14 0.048(3) 0.042(3) 0.0303(18) -0.0117(15) -0.0035(15) 0.028(2)
C15 0.0378(18) 0.0380(18) 0.034(2) -0.0089(15) -0.0073(15) 0.0221(15)
Os 0.0210(1) 0.0210(1) 0.0219(1) 0.0000 0.0000 0.0105(1)
N21 0.0214(9) 0.0196(18) 0.0250(11) -0.0016(15) -0.0007(8) 0.0063(14)
C21 0.0187(14) 0.0234(15) 0.0307(18) -0.0002(13) -0.0012(13) 0.0098(12)
C22 0.0290(17) 0.046(2) 0.039(2) -0.0057(17) -0.0049(16) 0.0213(16)
C23 0.0293(18) 0.049(2) 0.039(2) -0.0053(17) -0.0139(17) 0.0133(16)
C24 0.0340(17) 0.039(2) 0.0332(19) -0.0122(15) -0.0097(15) 0.0123(15)
C25 0.0284(16) 0.0369(17) 0.0308(19) -0.0156(15) -0.0071(14) 0.0140(14)
P1 0.0532(5) 0.0532(5) 0.0213(6) 0.0000 0.0000 0.0266(2)
F11 0.095(2) 0.0732(18) 0.0629(16) -0.0003(13) -0.0283(13) 0.0501(17)
F12 0.119(3) 0.099(2) 0.0574(15) 0.0384(15) 0.0168(15) 0.064(2)
P2 0.0563(5) 0.0563(5) 0.0213(6) 0.0000 0.0000 0.0281(2)
F21 0.098(2) 0.0966(19) 0.0618(16) -0.0237(15) -0.0415(15) 0.0359(16)
F22 0.0675(15) 0.096(2) 0.0645(16) 0.0263(13) 0.0253(13) 0.0427(13)

loop_
_atom_site_label
_atom_site_type_symbol
_atom_site_thermal_displace_type
_atom_site_fract_x
_atom_site_fract_y
_atom_site_fract_z
_atom_site_occupancy
_atom_site_U_iso_or_equiv
Ru Ru Uani 1.00000 1.00000 0.50000 1.000 0.0200(1)
N11 N Uani 0.8936(6) 1.0833(6) 0.56442(14) 1.000 0.0242(10)
C11 C Uani 0.7581(3) 1.0431(3) 0.53749(19) 1.000 0.0253(9)
C12 C Uani 0.6701(4) 1.0819(4) 0.5808(2) 1.000 0.0367(11)
C13 C Uani 0.7218(4) 1.1623(4) 0.6515(2) 1.000 0.0402(12)
C14 C Uani 0.8590(4) 1.2070(4) 0.6770(2) 1.000 0.0377(15)
C15 C Uani 0.9424(4) 1.1660(3) 0.6321(2) 1.000 0.0352(11)
Os Os Uani 0.00000 0.00000 0.00000 1.000 0.0213(1)
N21 N Uani 0.1913(2) 0.0828(6) 0.06444(14) 1.000 0.0238(8)
C21 C Uani 0.2871(3) 0.0440(3) 0.03751(19) 1.000 0.0246(9)
C22 C Uani 0.4120(3) 0.0812(4) 0.0805(2) 1.000 0.0369(11)
C23 C Uani 0.4420(4) 0.1627(4) 0.1514(2) 1.000 0.0419(11)
C24 C Uani 0.3474(4) 0.2070(4) 0.1768(2) 1.000 0.0380(11)
C25 C Uani 0.2233(3) 0.1659(3) 0.1318(2) 1.000 0.0331(10)
P1 P Uani 0.33333 -0.33333 0.61811(7) 1.000 0.0426(3)
F11 F Uani 0.3167(3) -0.2217(3) 0.56292(15) 1.000 0.0735(10)
F12 F Uani 0.3529(3) -0.4446(3) 0.67491(15) 1.000 0.0876(13)
P2 P Uani 0.66667 0.33333 -0.11810(8) 1.000 0.0447(3)
F21 F Uani 0.5559(3) 0.2030(3) -0.17461(17) 1.000 0.0911(11)
F22 F Uani 0.5384(3) 0.3168(3) -0.06287(15) 1.000 0.0752(10)
H12 H Uiso 0.57670 1.05360 0.56200 1.000 0.0440
H13 H Uiso 0.66230 1.18620 0.68200 1.000 0.0480
H14 H Uiso 0.89630 1.26450 0.72400 1.000 0.0450
H15 H Uiso 1.03720 1.19720 0.64970 1.000 0.0420
H22 H Uiso 0.47620 0.05150 0.06190 1.000 0.0450
H23 H Uiso 0.52590 0.18750 0.18170 1.000 0.0500
H24 H Uiso 0.36680 0.26420 0.22390 1.000 0.0460
H25 H Uiso 0.15920 0.19680 0.14880 1.000 0.0400

loop_
_atom_type_symbol
_atom_type_description
_atom_type_scat_dispersion_real
_atom_type_scat_dispersion_imag
_atom_type_scat_source
Ru Ru -1.2594 0.8363 'International Tables Vol C Tables 4.2.6.8 and 6.1.1.4'
P P 0.1023 0.0942 'International Tables Vol C Tables 4.2.6.8 and 6.1.1.4'
Os Os -1.2165 7.6030 'International Tables Vol C Tables 4.2.6.8 and 6.1.1.4'
N N 0.0061 0.0033 'International Tables Vol C Tables 4.2.6.8 and 6.1.1.4'
F F 0.0171 0.0103 'International Tables Vol C Tables 4.2.6.8 and 6.1.1.4'
H H 0.0000 0.0000 'International Tables Vol C Tables 4.2.6.8 and 6.1.1.4'
C C 0.0033 0.0016 'International Tables Vol C Tables 4.2.6.8 and 6.1.1.4'

loop_
_geom_angle_atom_site_label_1
_geom_angle_atom_site_label_2
_geom_angle_atom_site_label_3
_geom_angle
_geom_angle_site_symmetry_1
_geom_angle_site_symmetry_3
_geom_angle_publ_flag
N21 Os N21 96.3(2) 4_555 6_555 yes
N21 Os N21 96.33(19) 5_555 6_555 yes
N21 Os N21 96.33(19) . 2_555 yes
N21 Os N21 96.3(2) . 3_555 yes
N21 Os N21 89.6(2) . 4_555 yes
N21 Os N21 172.4(2) . 5_555 yes
N21 Os N21 78.19(18) . 6_555 yes
N21 Os N21 96.33(19) 2_555 3_555 yes
N21 Os N21 78.19(19) 2_555 4_555 yes
N21 Os N21 89.6(2) 2_555 5_555 yes
N21 Os N21 172.4(2) 2_555 6_555 yes
N21 Os N21 172.4(3) 3_555 4_555 yes
N21 Os N21 78.19(18) 3_555 5_555 yes
N21 Os N21 89.6(2) 3_555 6_555 yes
N21 Os N21 96.33(19) 4_555 5_555 yes
N11 Ru N11 96.0(2) . 2_765 yes
N11 Ru N11 96.0(2) . 3_675 yes
N11 Ru N11 89.3(2) 2_765 6_676 yes
N11 Ru N11 173.1(2) . 4_556 yes
N11 Ru N11 89.3(2) . 5_766 yes
N11 Ru N11 79.0(2) . 6_676 yes
N11 Ru N11 96.0(2) 2_765 3_675 yes
N11 Ru N11 79.0(2) 2_765 4_556 yes
N11 Ru N11 173.1(3) 2_765 5_766 yes
N11 Ru N11 173.1(3) 3_675 6_676 yes
N11 Ru N11 89.3(3) 3_675 4_556 yes
N11 Ru N11 79.0(2) 3_675 5_766 yes
N11 Ru N11 96.0(2) 5_766 6_676 yes
N11 Ru N11 96.0(2) 4_556 5_766 yes
N11 Ru N11 96.0(2) 4_556 6_676 yes
F11 P1 F12 178.97(15) 3_655 3_655 yes
F11 P1 F12 90.48(16) 3_655 2_545 yes
F12 P1 F12 89.85(17) 2_545 3_655 yes
F11 P1 F12 90.48(17) . 3_655 yes
F11 P1 F12 90.48(16) 2_545 . yes
F12 P1 F12 89.85(16) . 2_545 yes
F11 P1 F12 178.97(15) . . yes
F11 P1 F11 90.50(17) . 2_545 yes
F11 P1 F12 89.18(16) . 2_545 yes
F11 P1 F11 90.50(17) . 3_655 yes
F11 P1 F12 89.18(16) 2_545 3_655 yes
F12 P1 F12 89.85(17) . 3_655 yes
F11 P1 F12 179.0(2) 2_545 2_545 yes
F11 P1 F12 89.18(16) 3_655 . yes
F11 P1 F11 90.50(17) 2_545 3_655 yes
F21 P2 F21 89.89(18) . 2_655 yes
F21 P2 F22 89.13(16) . 2_655 yes
F21 P2 F22 90.51(16) . . yes
F21 P2 F22 89.13(18) 3_665 . yes
F22 P2 F22 90.48(18) . 3_665 yes
F21 P2 F22 90.51(18) 2_655 2_655 yes
F21 P2 F21 89.89(16) . 3_665 yes
F21 P2 F22 178.9(2) . 3_665 yes
F21 P2 F22 178.93(17) 2_655 . yes
F22 P2 F22 90.48(17) . 2_655 yes
F21 P2 F22 90.51(16) 3_665 3_665 yes
F21 P2 F22 89.13(19) 2_655 3_665 yes
F21 P2 F22 178.93(18) 3_665 2_655 yes
F21 P2 F21 89.9(2) 2_655 3_665 yes
F22 P2 F22 90.48(18) 2_655 3_665 yes
C11 N11 C15 118.3(5) . . yes
Ru N11 C11 115.5(3) . . yes
Ru N11 C15 126.1(5) . . yes
C21 N21 C25 119.0(3) . . yes
Os N21 C21 116.2(3) . . yes
Os N21 C25 124.7(3) . . yes
N11 C11 C11 114.8(3) . 6_676 yes
C11 C11 C12 124.4(3) 6_676 . no
N11 C11 C12 120.8(3) . . yes
C11 C12 C13 119.3(4) . . no
C12 C13 C14 120.0(4) . . no
C13 C14 C15 118.6(3) . . no
N11 C15 C14 122.9(5) . . yes
C11 C12 H12 120.33 . . no
C13 C12 H12 120.33 . . no
C14 C13 H13 120.01 . . no
C12 C13 H13 119.94 . . no
C13 C14 H14 120.70 . . no
C15 C14 H14 120.71 . . no
C14 C15 H15 118.47 . . no
N11 C15 H15 118.62 . . no
N21 C21 C21 114.6(3) . 6_555 yes
N21 C21 C22 121.1(3) . . yes
C21 C21 C22 124.2(3) 6_555 . no
C21 C22 C23 119.5(4) . . no
C22 C23 C24 119.2(4) . . no
C23 C24 C25 118.9(3) . . no
N21 C25 C24 122.1(3) . . yes
C23 C22 H22 120.26 . . no
C21 C22 H22 120.23 . . no
C22 C23 H23 120.37 . . no
C24 C23 H23 120.39 . . no
C25 C24 H24 120.46 . . no
C23 C24 H24 120.62 . . no
C24 C25 H25 118.96 . . no
N21 C25 H25 118.96 . . no

loop_
_geom_bond_atom_site_label_1
_geom_bond_atom_site_label_2
_geom_bond_distance
_geom_bond_site_symmetry_2
_geom_bond_publ_flag
Os N21 2.067(4) . yes
Ru N11 2.053(6) . yes
P1 F12 1.604(3) . yes
P1 F11 1.577(3) . yes
P2 F21 1.597(3) . yes
P2 F22 1.577(3) . yes
N11 C11 1.363(8) . yes
N11 C15 1.348(5) . yes
N21 C25 1.348(5) . yes
N21 C21 1.358(5) . yes
C11 C11 1.463(4) 6_676 no
C11 C12 1.397(6) . no
C12 C13 1.381(5) . no
C13 C14 1.362(6) . no
C14 C15 1.385(6) . no
C12 H12 0.9394 . no
C13 H13 0.9393 . no
C14 H14 0.9396 . no
C15 H15 0.9406 . no
C21 C22 1.381(5) . no
C21 C21 1.473(4) 6_555 no
C22 C23 1.388(5) . no
C23 C24 1.379(6) . no
C24 C25 1.384(6) . no
C22 H22 0.9401 . no
C23 H23 0.9400 . no
C24 H24 0.9400 . no
C25 H25 0.9402 . no

loop_
_geom_contact_atom_site_label_1
_geom_contact_atom_site_label_2
_geom_contact_distance
_geom_contact_site_symmetry_2
_geom_contact_publ_flag
F11 C11 3.268(5) . no
F11 C12 3.204(5) . no
F12 C12 3.179(6) . no
F12 C24 3.130(4) . no
F12 C23 3.348(5) . no
F21 C22 3.177(5) 6_555 no
F21 C13 3.354(5) . no
F21 C14 3.130(6) . no
F22 C21 3.255(4) . no
F22 C22 3.205(4) . no
F11 H12 2.8677 . no
F12 H23 2.8582 . no
F12 H24 2.4074 . no
F12 H23 2.6449 . no
F21 H13 2.8608 . no
F21 H14 2.4035 . no
F21 H13 2.6512 . no
F22 H22 2.8476 . no
N11 H15 2.6715 2_765 no
N21 H25 2.6560 3_555 no
C11 F11 3.268(4) 4_666 no
C12 F12 3.179(5) 2_555 no
C12 F11 3.204(4) 4_666 no
C13 F21 3.354(5) 2_666 no
C14 F21 3.130(5) 2_666 no
C21 F22 3.255(4) . no
C22 F22 3.205(4) . no
C22 F21 3.177(5) 6_555 no
C23 F12 3.348(4) 4_656 no
C24 F12 3.130(5) 4_656 no
C11 H15 3.0590 2_765 no
C12 H12 2.7833 6_676 no
C13 H13 3.0312 2_775 no
C15 H15 3.0452 2_765 no
C21 H25 3.0597 3_555 no
C22 H22 2.7655 6_555 no
C23 H23 3.0069 3_665 no
C25 H25 3.0358 3_555 no
H12 H12 2.2576 6_676 no
H12 F11 2.8677 1_565 no
H12 C12 2.7833 6_676 no
H13 F21 2.8608 2_666 no
H13 C13 3.0312 3_575 no
H13 F21 2.6512 1_566 no
H14 F21 2.4035 2_666 no
H15 N11 2.6715 3_675 no
H15 C11 3.0590 3_675 no
H15 C15 3.0452 3_675 no
H22 F22 2.8476 5_655 no
H22 C22 2.7655 6_555 no
H22 H22 2.2378 6_555 no
H23 F12 2.6449 . no
H23 C23 3.0069 2_655 no
H23 F12 2.8582 4_656 no
H24 F12 2.4074 4_656 no
H25 N21 2.6560 2_555 no
H25 C21 3.0597 2_555 no
H25 C25 3.0358 2_555 no

loop_
_geom_hbond_atom_site_label_D
_geom_hbond_atom_site_label_H
_geom_hbond_atom_site_label_A
_geom_hbond_distance_DH
_geom_hbond_distance_HA
_geom_hbond_distance_DA
_geom_hbond_angle_DHA
_geom_hbond_site_symmetry_A
_geom_hbond_publ_flag
C14 H14 F21 0.9396 2.4035 3.130(5) 134.04 2_666 yes
C24 H24 F12 0.9400 2.4074 3.130(5) 133.50 4_656 yes

loop_
_geom_torsion_atom_site_label_1
_geom_torsion_atom_site_label_2
_geom_torsion_atom_site_label_3
_geom_torsion_atom_site_label_4
_geom_torsion
_geom_torsion_site_symmetry_1
_geom_torsion_site_symmetry_3
_geom_torsion_site_symmetry_4
_geom_torsion_publ_flag
N21 Os N21 C21 86.8(3) 3_555 . . no
N21 Os N21 C25 -90.4(4) 3_555 . . no
N21 Os N21 C21 -98.0(3) 4_555 . . no
N21 Os N21 C25 84.8(4) 4_555 . . no
N21 Os N21 C21 -1.5(3) 6_555 . . no
N21 Os N21 C21 -176.1(3) 2_555 . . no
N21 Os N21 C25 6.7(4) 2_555 . . no
N21 Os N21 C25 -178.7(4) 6_555 . . no
N11 Ru N11 C11 -86.2(3) 2_765 . . no
N11 Ru N11 C11 177.0(3) 3_675 . . no
N11 Ru N11 C11 1.9(3) 6_676 . . no
N11 Ru N11 C15 90.0(4) 2_765 . . no
N11 Ru N11 C11 98.2(3) 5_766 . . no
N11 Ru N11 C15 178.1(4) 6_676 . . no
N11 Ru N11 C15 -6.7(4) 3_675 . . no
N11 Ru N11 C15 -85.6(4) 5_766 . . no
C11 N11 C15 C14 2.6(6) . . . no
Ru N11 C11 C12 174.1(3) . . . no
Ru N11 C11 C11 -5.1(4) . . 6_676 no
C15 N11 C11 C12 -2.5(6) . . . no
C15 N11 C11 C11 178.4(3) . . 6_676 no
Ru N11 C15 C14 -173.6(3) . . . no
C25 N21 C21 C21 -178.7(3) . . 6_555 no
C25 N21 C21 C22 3.8(6) . . . no
Os N21 C21 C22 -173.6(3) . . . no
Os N21 C21 C21 4.0(4) . . 6_555 no
C21 N21 C25 C24 -3.3(6) . . . no
Os N21 C25 C24 173.8(3) . . . no
C12 C11 C11 C12 8.5(5) . 6_676 6_676 no
C12 C11 C11 N11 -172.4(4) . 6_676 6_676 no
N11 C11 C12 C13 0.2(6) . . . no
C11 C11 C12 C13 179.2(3) 6_676 . . no
N11 C11 C11 C12 -172.4(4) . 6_676 6_676 no
N11 C11 C11 N11 6.6(5) . 6_676 6_676 no
C11 C12 C13 C14 2.1(5) . . . no
C12 C13 C14 C15 -2.1(5) . . . no
C13 C14 C15 N11 -0.3(5) . . . no
C21 C21 C22 C23 -178.9(3) 6_555 . . no
N21 C21 C22 C23 -1.6(5) . . . no
C22 C21 C21 N21 172.3(4) . 6_555 6_555 no
C22 C21 C21 C22 -10.3(5) . 6_555 6_555 no
N21 C21 C21 N21 -5.2(5) . 6_555 6_555 no
N21 C21 C21 C22 172.3(4) . 6_555 6_555 no
C21 C22 C23 C24 -1.1(5) . . . no
C22 C23 C24 C25 1.5(5) . . . no
C23 C24 C25 N21 0.7(5) . . . no
